data_1569437
loop_
_publ_author_name
'Soldin, \<Zeljka'
'Kukovec, Boris-Marko'
'Kova\<ci\'c, Milica'
'\/Dakovi\'c, Marijana'
'Popovi\'c, Zora'

_publ_section_title
;
 The Anion Impact on Dimensionality of Cadmium(II) Complexes with
 Nicotinamide
;
_journal_issue 2
_journal_name_full Chemistry
_journal_page_first 1357
_journal_page_last 1368
_journal_paper_doi 10.3390/chemistry5020092
_journal_volume 5
_journal_year 2023
_chemical_formula_sum 'C32 H36 Cd2 N8 O12'
_chemical_formula_weight 949.51
_space_group_IT_number 14
_space_group_name_Hall '-P 2yn'
_space_group_name_H-M_alt 'P 1 21/n 1'
_symmetry_cell_setting monoclinic
_symmetry_space_group_name_H-M 'P 1 21/n 1'
_atom_sites_solution_hydrogens geom
_atom_sites_solution_primary direct
_atom_sites_solution_secondary difmap
_audit_creation_method SHELXL-97
_cell_angle_alpha 90.00
_cell_angle_beta 103.108(2)
_cell_angle_gamma 90.00
_cell_formula_units_Z 2
_cell_length_a 11.2351(2)
_cell_length_b 14.8801(2)
_cell_length_c 12.5650(3)
_cell_measurement_reflns_used 8672
_cell_measurement_temperature 296(2)
_cell_measurement_theta_max 33.0245
_cell_measurement_theta_min 4.1254
_cell_volume 2045.88(7)
_computing_structure_refinement 'SHELXL-97 (Sheldrick, 1997)'
_diffrn_ambient_temperature 296(2)
_diffrn_measured_fraction_theta_full 0.997
_diffrn_measured_fraction_theta_max 0.997
_diffrn_measurement_device_type 'Oxford Diffraction Xcalibur2 diffractometer with Sapphire 3 CCD detector'
_diffrn_radiation_monochromator graphite
_diffrn_radiation_source 'fine-focus sealed tube'
_diffrn_radiation_type MoK\a
_diffrn_radiation_wavelength 0.71073
_diffrn_reflns_av_R_equivalents 0.0174
_diffrn_reflns_av_sigmaI/netI 0.0111
_diffrn_reflns_limit_h_max 15
_diffrn_reflns_limit_h_min -15
_diffrn_reflns_limit_k_max 20
_diffrn_reflns_limit_k_min -20
_diffrn_reflns_limit_l_max 17
_diffrn_reflns_limit_l_min -17
_diffrn_reflns_number 39756
_diffrn_reflns_theta_full 30.00
_diffrn_reflns_theta_max 30.00
_diffrn_reflns_theta_min 4.31
_exptl_absorpt_coefficient_mu 1.104
_exptl_absorpt_correction_T_max 1.00000
_exptl_absorpt_correction_T_min 0.74532
_exptl_absorpt_correction_type multi-scan
_exptl_absorpt_process_details
;
CrysAlisPro, Oxford Diffraction Ltd.,
Version 1.171.33.55 (release 05-01-2010 CrysAlis171 .NET)
(compiled Jan  5 2010,16:28:46)
Empirical absorption correction using spherical harmonics,
 implemented in SCALE3 ABSPACK scaling algorithm.
;
_exptl_crystal_colour colourless
_exptl_crystal_density_diffrn 1.541
_exptl_crystal_density_method 'not measured'
_exptl_crystal_description prism
_exptl_crystal_F_000 952
_refine_diff_density_max 3.141
_refine_diff_density_min -0.876
_refine_diff_density_rms 0.148
_refine_ls_extinction_method none
_refine_ls_goodness_of_fit_ref 1.084
_refine_ls_hydrogen_treatment mixed
_refine_ls_matrix_type full
_refine_ls_number_parameters 260
_refine_ls_number_reflns 5961
_refine_ls_number_restraints 4
_refine_ls_restrained_S_all 1.084
_refine_ls_R_factor_all 0.0549
_refine_ls_R_factor_gt 0.0485
_refine_ls_shift/su_max 0.049
_refine_ls_shift/su_mean 0.001
_refine_ls_structure_factor_coef Fsqd
_refine_ls_weighting_details 'calc w=1/[\s^2^(Fo^2^)+(0.1113P)^2^+2.1053P] where P=(Fo^2^+2Fc^2^)/3'
_refine_ls_weighting_scheme calc
_refine_ls_wR_factor_gt 0.1667
_refine_ls_wR_factor_ref 0.1714
_reflns_number_gt 5105
_reflns_number_total 5961
_reflns_threshold_expression >2sigma(I)
_cod_data_source_file 1.cif
_cod_data_source_block 1
_cod_original_sg_symbol_H-M 'P 21/n'
_cod_database_code 1569437

loop_
_symmetry_equiv_pos_as_xyz
'x, y, z'
'-x+1/2, y+1/2, -z+1/2'
'-x, -y, -z'
'x-1/2, -y-1/2, z-1/2'

loop_
_atom_site_label
_atom_site_type_symbol
_atom_site_fract_x
_atom_site_fract_y
_atom_site_fract_z
_atom_site_U_iso_or_equiv
_atom_site_adp_type
_atom_site_occupancy
_atom_site_symmetry_multiplicity
_atom_site_calc_flag
_atom_site_refinement_flags
_atom_site_disorder_assembly
_atom_site_disorder_group
Cd1 Cd 0.49454(2) 0.975354(15) 0.15374(2) 0.03951(12) Uani 1 1 d . . .
O1 O 0.4452(3) 0.59614(19) 0.1122(3) 0.0560(8) Uani 1 1 d . . .
O2 O 0.5051(3) 1.3578(2) 0.1489(3) 0.0618(10) Uani 1 1 d . . .
O3 O 0.4475(3) 0.9135(2) 0.3216(3) 0.0509(7) Uani 1 1 d . . .
O4 O 0.6192(3) 0.9856(2) 0.3318(3) 0.0557(7) Uani 1 1 d . . .
O5 O 0.6077(6) 1.0567(4) 0.0590(8) 0.155(4) Uani 1 1 d . . .
O6 O 0.3143(3) 0.8968(3) 0.0711(3) 0.0653(8) Uani 1 1 d . . .
N1 N 0.6078(3) 0.84606(18) 0.1348(3) 0.0396(6) Uani 1 1 d . . .
N2 N 0.6225(3) 0.52308(19) 0.1189(4) 0.0493(8) Uani 1 1 d D . .
N3 N 0.3808(3) 1.10214(19) 0.1695(3) 0.0401(6) Uani 1 1 d . . .
N4 N 0.3214(3) 1.4212(2) 0.1441(4) 0.0508(8) Uani 1 1 d D . .
C1 C 0.5580(3) 0.7640(2) 0.1279(3) 0.0371(6) Uani 1 1 d . . .
H1 H 0.4758 0.7589 0.1290 0.045 Uiso 1 1 calc R . .
C2 C 0.6234(3) 0.6857(2) 0.1191(3) 0.0346(6) Uani 1 1 d . . .
C3 C 0.7455(3) 0.6942(2) 0.1174(3) 0.0428(7) Uani 1 1 d . . .
H3 H 0.7917 0.6435 0.1108 0.051 Uiso 1 1 calc R . .
C4 C 0.7981(3) 0.7783(3) 0.1257(4) 0.0493(9) Uani 1 1 d . . .
H4 H 0.8803 0.7853 0.1254 0.059 Uiso 1 1 calc R . .
C5 C 0.7260(4) 0.8523(2) 0.1344(4) 0.0466(8) Uani 1 1 d . . .
H5 H 0.7618 0.9090 0.1403 0.056 Uiso 1 1 calc R . .
C6 C 0.5573(3) 0.5976(2) 0.1159(3) 0.0384(7) Uani 1 1 d . . .
C7 C 0.4165(3) 1.1863(2) 0.1587(3) 0.0386(7) Uani 1 1 d . . .
H7 H 0.4911 1.1956 0.1400 0.046 Uiso 1 1 calc R . .
C8 C 0.3482(3) 1.2607(2) 0.1740(3) 0.0366(6) Uani 1 1 d . . .
C9 C 0.2386(5) 1.2464(3) 0.2035(5) 0.0641(13) Uani 1 1 d . . .
H9 H 0.1902 1.2946 0.2147 0.077 Uiso 1 1 calc R . .
C10 C 0.2021(5) 1.1597(3) 0.2160(7) 0.081(2) Uani 1 1 d . . .
H10 H 0.1297 1.1484 0.2377 0.098 Uiso 1 1 calc R . .
C11 C 0.2743(4) 1.0898(3) 0.1960(5) 0.0590(12) Uani 1 1 d . . .
H11 H 0.2472 1.0313 0.2014 0.071 Uiso 1 1 calc R . .
C12 C 0.3981(3) 1.3513(2) 0.1554(3) 0.0420(7) Uani 1 1 d . . .
C13 C 0.5516(4) 0.9364(2) 0.3741(3) 0.0450(8) Uani 1 1 d . . .
C15 C 0.3177(4) 0.8970(3) -0.0260(4) 0.0557(10) Uani 1 1 d . . .
C14 C 0.5993(7) 0.9028(5) 0.4882(5) 0.0814(17) Uani 1 1 d . . .
H14A H 0.6797 0.9265 0.5165 0.122 Uiso 1 1 calc R . .
H14B H 0.6028 0.8383 0.4876 0.122 Uiso 1 1 calc R . .
H14C H 0.5459 0.9219 0.5336 0.122 Uiso 1 1 calc R . .
C16 C 0.2355(10) 0.8342(9) -0.0992(9) 0.159(5) Uani 1 1 d . . .
H16A H 0.1839 0.8042 -0.0591 0.239 Uiso 1 1 calc R . .
H16B H 0.2834 0.7906 -0.1273 0.239 Uiso 1 1 calc R . .
H16C H 0.1859 0.8671 -0.1588 0.239 Uiso 1 1 calc R . .
H12N H 0.594(4) 0.4693(18) 0.125(4) 0.044(12) Uiso 1 1 d D . .
H22N H 0.670(7) 0.522(6) 0.074(6) 0.12(3) Uiso 1 1 d D . .
H24N H 0.245(2) 1.415(4) 0.144(5) 0.059(15) Uiso 1 1 d D . .
H14N H 0.302(13) 1.466(5) 0.098(8) 0.17(5) Uiso 1 1 d D . .

loop_
_atom_site_aniso_label
_atom_site_aniso_U_11
_atom_site_aniso_U_22
_atom_site_aniso_U_33
_atom_site_aniso_U_23
_atom_site_aniso_U_13
_atom_site_aniso_U_12
Cd1 0.04498(18) 0.02343(15) 0.05547(19) 0.00152(8) 0.02256(12) 0.00233(8)
O1 0.0401(13) 0.0333(12) 0.099(2) -0.0077(14) 0.0260(15) -0.0010(10)
O2 0.0481(16) 0.0305(14) 0.110(3) 0.0032(14) 0.0257(18) -0.0002(10)
O3 0.0446(14) 0.0492(15) 0.0582(16) -0.0008(12) 0.0102(12) -0.0137(12)
O4 0.0394(14) 0.0491(16) 0.078(2) -0.0105(14) 0.0129(14) -0.0103(11)
O5 0.143(5) 0.076(3) 0.302(10) 0.097(5) 0.169(6) 0.046(3)
O6 0.0614(19) 0.066(2) 0.067(2) -0.0131(16) 0.0102(16) -0.0013(16)
N1 0.0407(14) 0.0247(12) 0.0563(17) -0.0014(11) 0.0169(12) 0.0011(10)
N2 0.0391(16) 0.0265(14) 0.085(3) -0.0037(13) 0.0190(16) 0.0007(10)
N3 0.0449(15) 0.0248(12) 0.0556(17) 0.0051(11) 0.0218(13) 0.0031(10)
N4 0.0488(17) 0.0264(13) 0.081(2) 0.0012(14) 0.0221(17) 0.0069(12)
C1 0.0352(14) 0.0261(13) 0.0521(18) 0.0016(12) 0.0141(13) 0.0027(11)
C2 0.0351(14) 0.0249(13) 0.0446(16) -0.0008(11) 0.0105(12) 0.0015(11)
C3 0.0367(16) 0.0312(15) 0.062(2) -0.0034(14) 0.0144(15) 0.0064(12)
C4 0.0352(16) 0.0380(18) 0.077(3) -0.0021(17) 0.0182(17) -0.0033(14)
C5 0.0445(18) 0.0295(15) 0.068(2) -0.0041(15) 0.0176(17) -0.0059(13)
C6 0.0362(15) 0.0260(13) 0.0554(19) -0.0042(13) 0.0153(14) -0.0017(11)
C7 0.0379(15) 0.0269(14) 0.0550(19) 0.0017(13) 0.0187(14) 0.0034(11)
C8 0.0404(15) 0.0245(13) 0.0475(17) 0.0019(12) 0.0156(13) 0.0061(11)
C9 0.067(3) 0.0355(18) 0.107(4) 0.013(2) 0.055(3) 0.0162(18)
C10 0.075(3) 0.040(2) 0.156(6) 0.019(3) 0.081(4) 0.010(2)
C11 0.058(2) 0.0318(17) 0.100(4) 0.0156(19) 0.047(2) 0.0043(16)
C12 0.0430(17) 0.0242(13) 0.060(2) 0.0001(13) 0.0152(15) 0.0033(12)
C13 0.0470(19) 0.0340(17) 0.054(2) -0.0076(14) 0.0114(15) 0.0003(14)
C15 0.047(2) 0.045(2) 0.081(3) 0.014(2) 0.026(2) 0.0016(16)
C14 0.098(4) 0.081(4) 0.059(3) 0.000(3) 0.004(3) 0.015(3)
C16 0.136(8) 0.217(13) 0.111(7) -0.088(8) -0.001(6) -0.030(8)

loop_
_atom_type_symbol
_atom_type_description
_atom_type_scat_dispersion_real
_atom_type_scat_dispersion_imag
_atom_type_scat_source
C C 0.0033 0.0016 'International Tables Vol C Tables 4.2.6.8 and 6.1.1.4'
H H 0.0000 0.0000 'International Tables Vol C Tables 4.2.6.8 and 6.1.1.4'
Cd Cd -0.8075 1.2024 'International Tables Vol C Tables 4.2.6.8 and 6.1.1.4'
N N 0.0061 0.0033 'International Tables Vol C Tables 4.2.6.8 and 6.1.1.4'
O O 0.0106 0.0060 'International Tables Vol C Tables 4.2.6.8 and 6.1.1.4'

loop_
_geom_angle_atom_site_label_1
_geom_angle_atom_site_label_2
_geom_angle_atom_site_label_3
_geom_angle
_geom_angle_site_symmetry_1
_geom_angle_site_symmetry_3
_geom_angle_publ_flag
O5 Cd1 N3 89.78(14) . . ?
O5 Cd1 N1 90.15(14) . . ?
N3 Cd1 N1 178.99(12) . . ?
O5 Cd1 O4 100.3(3) . . ?
N3 Cd1 O4 95.00(12) . . ?
N1 Cd1 O4 86.00(11) . . ?
O5 Cd1 O6 123.9(3) . . ?
N3 Cd1 O6 90.33(12) . . ?
N1 Cd1 O6 88.87(12) . . ?
O4 Cd1 O6 135.50(13) . . ?
O5 Cd1 O3 154.0(3) . . ?
N3 Cd1 O3 90.09(11) . . ?
N1 Cd1 O3 90.41(11) . . ?
O4 Cd1 O3 53.81(10) . . ?
O6 Cd1 O3 82.11(12) . . ?
O5 Cd1 C13 127.3(3) . . ?
N3 Cd1 C13 95.32(11) . . ?
N1 Cd1 C13 85.52(11) . . ?
O4 Cd1 C13 27.00(12) . . ?
O6 Cd1 C13 108.54(13) . . ?
O3 Cd1 C13 27.02(11) . . ?
C13 O3 Cd1 89.6(3) . . ?
C13 O4 Cd1 94.4(2) . . ?
C15 O5 Cd1 168.5(8) 3_675 . ?
C15 O6 Cd1 102.6(3) . . ?
C5 N1 C1 117.8(3) . . ?
C5 N1 Cd1 120.4(2) . . ?
C1 N1 Cd1 121.7(2) . . ?
C11 N3 C7 117.8(3) . . ?
C11 N3 Cd1 117.1(2) . . ?
C7 N3 Cd1 125.0(2) . . ?
N1 C1 C2 123.2(3) . . ?
C3 C2 C1 117.9(3) . . ?
C3 C2 C6 124.4(3) . . ?
C1 C2 C6 117.7(3) . . ?
C4 C3 C2 119.4(3) . . ?
C3 C4 C5 118.6(3) . . ?
N1 C5 C4 123.1(3) . . ?
O1 C6 N2 122.2(3) . . ?
O1 C6 C2 120.2(3) . . ?
N2 C6 C2 117.6(3) . . ?
N3 C7 C8 123.2(3) . . ?
C9 C8 C7 118.0(3) . . ?
C9 C8 C12 124.7(3) . . ?
C7 C8 C12 117.3(3) . . ?
C10 C9 C8 118.9(4) . . ?
C9 C10 C11 119.1(4) . . ?
N3 C11 C10 122.9(4) . . ?
O2 C12 N4 123.3(3) . . ?
O2 C12 C8 119.2(3) . . ?
N4 C12 C8 117.5(3) . . ?
O3 C13 O4 121.2(4) . . ?
O3 C13 C14 120.1(5) . . ?
O4 C13 C14 118.7(4) . . ?
O3 C13 Cd1 63.4(2) . . ?
O4 C13 Cd1 58.6(2) . . ?
C14 C13 Cd1 169.1(4) . . ?
O5 C15 O6 120.9(7) 3_675 . ?
O5 C15 C16 121.5(8) 3_675 . ?
O6 C15 C16 117.4(6) . . ?

loop_
_geom_bond_atom_site_label_1
_geom_bond_atom_site_label_2
_geom_bond_distance
_geom_bond_site_symmetry_2
_geom_bond_publ_flag
Cd1 O5 2.277(4) . ?
Cd1 N3 2.312(3) . ?
Cd1 N1 2.348(3) . ?
Cd1 O4 2.360(4) . ?
Cd1 O6 2.365(4) . ?
Cd1 O3 2.465(3) . ?
Cd1 C13 2.758(4) . ?
O1 C6 1.250(4) . ?
O2 C12 1.228(5) . ?
O3 C13 1.253(5) . ?
O4 C13 1.256(5) . ?
O5 C15 1.228(6) 3_675 ?
O6 C15 1.229(6) . ?
N1 C5 1.333(5) . ?
N1 C1 1.338(4) . ?
N2 C6 1.325(4) . ?
N3 C11 1.325(5) . ?
N3 C7 1.331(4) . ?
N4 C12 1.338(4) . ?
C1 C2 1.394(4) . ?
C2 C3 1.383(5) . ?
C2 C6 1.503(4) . ?
C3 C4 1.379(5) . ?
C4 C5 1.385(5) . ?
C7 C8 1.386(4) . ?
C8 C9 1.381(5) . ?
C8 C12 1.499(5) . ?
C9 C10 1.373(6) . ?
C10 C11 1.377(6) . ?
C13 C14 1.499(7) . ?
C15 O5 1.228(6) 3_675 ?
C15 C16 1.478(10) . ?
